data_1560716
loop_
_publ_author_name
'Guo, Zhaoqi'
'Liu, Xuemin'
'Chen, Xiang'
'Zhang, Cong'
'Yang, Guoping'
'Zhang, Yazhou'
'Ma, Haixia'

_publ_section_title
;
 Design and synthesis of two energetic coordination polymers based on
 copper ion and 1H,1&#x2032;H-[5,5&#x2032;-bitetrazole]-1,1&#x2032;-diol:
 A comparative study of the structure-property relationships
;
_journal_name_full 'Journal of Solid State Chemistry'
_journal_page_first 55
_journal_page_last 61
_journal_paper_doi 10.1016/j.jssc.2018.08.030
_journal_volume 268
_journal_year 2018
_chemical_formula_moiety 'C8 H12 Cu2 N17 O4'
_chemical_formula_sum 'C8 H12 Cu2 N17 O4'
_chemical_formula_weight 537.43
_space_group_crystal_system tetragonal
_space_group_IT_number 80
_space_group_name_Hall 'I 4bw'
_space_group_name_H-M_alt 'I 41'
_atom_sites_solution_hydrogens geom
_cell_angle_alpha 90
_cell_angle_beta 90
_cell_angle_gamma 90
_cell_formula_units_Z 4
_cell_length_a 11.850(2)
_cell_length_b 11.850(2)
_cell_length_c 13.084(2)
_cell_measurement_reflns_used 1478
_cell_measurement_temperature 296(2)
_cell_measurement_theta_max 25.09
_cell_measurement_theta_min 2.32
_cell_volume 1837.3(5)
_computing_structure_refinement 'SHELXL-2014/7 (Sheldrick, 2014)'
_diffrn_ambient_temperature 296(2)
_diffrn_measured_fraction_theta_full 0.994
_diffrn_measured_fraction_theta_max 0.994
_diffrn_measurement_device_type \w
_diffrn_radiation_type MoK\a
_diffrn_radiation_wavelength 0.71073
_diffrn_reflns_av_R_equivalents 0.0316
_diffrn_reflns_av_unetI/netI 0.0371
_diffrn_reflns_Laue_measured_fraction_full 0.994
_diffrn_reflns_Laue_measured_fraction_max 0.994
_diffrn_reflns_limit_h_max 14
_diffrn_reflns_limit_h_min -14
_diffrn_reflns_limit_k_max 14
_diffrn_reflns_limit_k_min -13
_diffrn_reflns_limit_l_max 15
_diffrn_reflns_limit_l_min -14
_diffrn_reflns_number 4362
_diffrn_reflns_point_group_measured_fraction_full 0.995
_diffrn_reflns_point_group_measured_fraction_max 0.995
_diffrn_reflns_theta_full 24.993
_diffrn_reflns_theta_max 24.993
_diffrn_reflns_theta_min 2.319
_exptl_absorpt_coefficient_mu 2.378
_exptl_absorpt_correction_T_max 0.734
_exptl_absorpt_correction_T_min 0.658
_exptl_absorpt_correction_type multi-scan
_exptl_absorpt_process_details sadabs
_exptl_crystal_colour blue
_exptl_crystal_density_diffrn 1.943
_exptl_crystal_description block
_exptl_crystal_F_000 1076
_exptl_crystal_size_max 0.310
_exptl_crystal_size_mid 0.150
_exptl_crystal_size_min 0.130
_refine_diff_density_max 2.145
_refine_diff_density_min -0.568
_refine_diff_density_rms 0.141
_refine_ls_abs_structure_details
;
 Refined as a perfect inversion twin.
;
_refine_ls_abs_structure_Flack 0.5
_refine_ls_extinction_coef .
_refine_ls_extinction_method none
_refine_ls_goodness_of_fit_ref 1.091
_refine_ls_hydrogen_treatment constr
_refine_ls_matrix_type full
_refine_ls_number_parameters 144
_refine_ls_number_reflns 1594
_refine_ls_number_restraints 1
_refine_ls_restrained_S_all 1.091
_refine_ls_R_factor_all 0.0625
_refine_ls_R_factor_gt 0.0544
_refine_ls_shift/su_max 0.003
_refine_ls_shift/su_mean 0.000
_refine_ls_structure_factor_coef Fsqd
_refine_ls_weighting_details 'w=1/[\s^2^(Fo^2^)+(0.0952P)^2^] where P=(Fo^2^+2Fc^2^)/3'
_refine_ls_weighting_scheme calc
_refine_ls_wR_factor_gt 0.1314
_refine_ls_wR_factor_ref 0.1376
_reflns_Friedel_coverage 0.912
_reflns_Friedel_fraction_full 0.996
_reflns_Friedel_fraction_max 0.996
_reflns_number_gt 1385
_reflns_number_total 1594
_reflns_threshold_expression 'I > 2\s(I)'
_cod_data_source_file JSSC-2018-268-55.cif
_cod_data_source_block mo_2017444_0m_a
_cod_original_cell_volume 1837.2(8)
_cod_database_code 1560716
_shelx_space_group_comment
;
The symmetry employed for this shelxl refinement is uniquely defined
by the following loop, which should always be used as a source of
symmetry information in preference to the above space-group names.
They are only intended as comments.
;
_shelx_estimated_absorpt_t_min 0.526
_shelx_estimated_absorpt_t_max 0.747

loop_
_space_group_symop_operation_xyz
'x, y, z'
'-y, x+1/2, z+1/4'
'-x, -y, z'
'y, -x+1/2, z+1/4'
'x+1/2, y+1/2, z+1/2'
'-y+1/2, x+1, z+3/4'
'-x+1/2, -y+1/2, z+1/2'
'y+1/2, -x+1, z+3/4'

loop_
_atom_site_label
_atom_site_type_symbol
_atom_site_fract_x
_atom_site_fract_y
_atom_site_fract_z
_atom_site_U_iso_or_equiv
_atom_site_adp_type
_atom_site_occupancy
_atom_site_site_symmetry_order
_atom_site_calc_flag
_atom_site_refinement_flags_posn
_atom_site_refinement_flags_adp
_atom_site_refinement_flags_occupancy
_atom_site_disorder_assembly
_atom_site_disorder_group
Cu1 Cu 1.0000 0.5000 0.16974(10) 0.0292(5) Uani 1 2 d S T P . .
Cu2 Cu 1.0000 0.5000 -0.08615(11) 0.0309(5) Uani 1 2 d S T P . .
O1 O 0.9204(5) 0.6069(7) 0.0446(9) 0.063(3) Uani 1 1 d . . . . .
O2 O 0.5831(5) 0.3593(5) 0.1673(6) 0.0398(17) Uani 1 1 d . . . . .
N1 N 0.8075(5) 0.6099(6) 0.0465(9) 0.040(2) Uani 1 1 d . . . . .
N2 N 0.7490(7) 0.6867(7) -0.0052(11) 0.065(4) Uani 1 1 d . . . . .
N3 N 0.6430(7) 0.6645(7) 0.0114(11) 0.059(3) Uani 1 1 d . . . . .
N4 N 0.6335(6) 0.5723(6) 0.0695(8) 0.043(3) Uani 1 1 d . . . . .
N5 N 0.6931(6) 0.3693(6) 0.1884(6) 0.0316(18) Uani 1 1 d . . . . .
N6 N 0.7443(7) 0.2938(8) 0.2460(8) 0.044(2) Uani 1 1 d . . . . .
N7 N 0.8502(7) 0.3254(8) 0.2511(8) 0.042(2) Uani 1 1 d . . . . .
N8 N 0.8662(6) 0.4187(6) 0.1946(7) 0.0338(19) Uani 1 1 d . . . . .
N9 N 0.5000 0.5000 0.7621(10) 0.057(4) Uani 1 2 d S T P . .
C1 C 0.7374(6) 0.5390(7) 0.0924(9) 0.029(2) Uani 1 1 d . . . . .
C2 C 0.7658(6) 0.4455(6) 0.1561(7) 0.0207(18) Uani 1 1 d . . . . .
C3 C 0.5563(12) 0.5879(16) 0.6972(17) 0.103(6) Uani 1 1 d . . . . .
H3A H 0.5877 0.6454 0.7404 0.154 Uiso 1 1 calc R U . . .
H3B H 0.5018 0.6210 0.6520 0.154 Uiso 1 1 calc R U . . .
H3C H 0.6154 0.5535 0.6579 0.154 Uiso 1 1 calc R U . . .
C4 C 0.4136(16) 0.5521(14) 0.8280(16) 0.107(7) Uani 1 1 d . . . . .
H4A H 0.3779 0.4947 0.8686 0.161 Uiso 1 1 calc R U . . .
H4B H 0.3580 0.5888 0.7863 0.161 Uiso 1 1 calc R U . . .
H4C H 0.4486 0.6065 0.8722 0.161 Uiso 1 1 calc R U . . .

loop_
_atom_site_aniso_label
_atom_site_aniso_U_11
_atom_site_aniso_U_22
_atom_site_aniso_U_33
_atom_site_aniso_U_23
_atom_site_aniso_U_13
_atom_site_aniso_U_12
Cu1 0.0170(7) 0.0435(10) 0.0272(11) 0.000 0.000 -0.0033(6)
Cu2 0.0440(10) 0.0208(8) 0.0279(11) 0.000 0.000 0.0128(6)
O1 0.013(3) 0.063(5) 0.114(8) 0.062(5) -0.008(4) -0.010(3)
O2 0.029(3) 0.047(4) 0.043(4) -0.003(4) 0.007(3) -0.022(3)
N1 0.016(3) 0.025(4) 0.078(7) 0.024(4) -0.002(4) -0.002(3)
N2 0.029(5) 0.028(4) 0.137(11) 0.032(6) -0.021(5) 0.003(4)
N3 0.027(4) 0.031(5) 0.120(11) -0.003(5) -0.018(5) 0.005(3)
N4 0.019(4) 0.029(4) 0.081(8) -0.022(5) 0.001(4) 0.008(3)
N5 0.035(4) 0.030(4) 0.030(5) -0.004(4) 0.013(4) -0.009(3)
N6 0.043(5) 0.049(5) 0.041(5) 0.020(4) 0.002(4) -0.016(4)
N7 0.044(5) 0.047(5) 0.036(5) 0.015(4) 0.005(4) -0.004(4)
N8 0.027(4) 0.033(4) 0.041(5) 0.001(4) 0.014(4) -0.006(3)
N9 0.064(9) 0.092(11) 0.016(9) 0.000 0.000 0.019(8)
C1 0.017(4) 0.023(4) 0.047(6) -0.001(4) 0.010(4) 0.000(3)
C2 0.019(4) 0.017(4) 0.027(5) -0.003(4) 0.015(4) -0.002(3)
C3 0.058(9) 0.142(15) 0.108(16) 0.026(14) 0.026(10) -0.013(10)
C4 0.126(14) 0.091(12) 0.105(16) 0.036(11) 0.067(13) 0.062(11)

loop_
_atom_type_symbol
_atom_type_description
_atom_type_scat_dispersion_real
_atom_type_scat_dispersion_imag
_atom_type_scat_source
C C 0.0033 0.0016 'International Tables Vol C Tables 4.2.6.8 and 6.1.1.4'
Cu Cu 0.3201 1.2651 'International Tables Vol C Tables 4.2.6.8 and 6.1.1.4'
N N 0.0061 0.0033 'International Tables Vol C Tables 4.2.6.8 and 6.1.1.4'
O O 0.0106 0.0060 'International Tables Vol C Tables 4.2.6.8 and 6.1.1.4'
H H 0.0000 0.0000 'International Tables Vol C Tables 4.2.6.8 and 6.1.1.4'

loop_
_geom_angle_atom_site_label_1
_geom_angle_atom_site_label_2
_geom_angle_atom_site_label_3
_geom_angle
_geom_angle_site_symmetry_1
_geom_angle_site_symmetry_3
N8 Cu1 N8 160.1(6) 3_765 .
N8 Cu1 O1 93.5(3) 3_765 3_765
N8 Cu1 O1 100.9(3) . 3_765
N8 Cu1 O1 100.9(3) 3_765 .
N8 Cu1 O1 93.5(3) . .
O1 Cu1 O1 87.9(6) 3_765 .
O2 Cu2 O2 177.3(5) 6_644 8_554
O2 Cu2 N4 92.5(3) 6_644 8_554
O2 Cu2 N4 89.0(2) 8_554 8_554
O2 Cu2 N4 89.0(2) 6_644 6_644
O2 Cu2 N4 92.5(3) 8_554 6_644
N4 Cu2 N4 111.1(5) 8_554 6_644
O2 Cu2 O1 93.2(3) 6_644 .
O2 Cu2 O1 84.9(3) 8_554 .
N4 Cu2 O1 165.7(3) 8_554 .
N4 Cu2 O1 82.1(3) 6_644 .
O2 Cu2 O1 84.9(3) 6_644 3_765
O2 Cu2 O1 93.2(3) 8_554 3_765
N4 Cu2 O1 82.1(3) 8_554 3_765
N4 Cu2 O1 165.7(3) 6_644 3_765
O1 Cu2 O1 85.4(4) . 3_765
N1 O1 Cu1 114.6(7) . .
N1 O1 Cu2 115.7(8) . .
Cu1 O1 Cu2 93.3(3) . .
N5 O2 Cu2 115.1(5) . 2_645
C1 N1 N2 109.8(7) . .
C1 N1 O1 128.2(8) . .
N2 N1 O1 122.0(8) . .
N3 N2 N1 106.2(9) . .
N2 N3 N4 110.0(8) . .
C1 N4 N3 107.1(8) . .
C1 N4 Cu2 115.3(7) . 2_645
N3 N4 Cu2 134.8(6) . 2_645
N6 N5 C2 110.3(7) . .
N6 N5 O2 120.5(7) . .
C2 N5 O2 129.2(8) . .
N7 N6 N5 106.1(8) . .
N6 N7 N8 110.0(8) . .
C2 N8 N7 106.2(7) . .
C2 N8 Cu1 124.4(6) . .
N7 N8 Cu1 129.4(7) . .
C4 N9 C4 108.3(19) 3_665 .
C4 N9 C3 110.5(9) 3_665 3_665
C4 N9 C3 108.2(11) . 3_665
C4 N9 C3 108.2(11) 3_665 .
C4 N9 C3 110.5(9) . .
C3 N9 C3 111.1(19) 3_665 .
N1 C1 N4 106.9(8) . .
N1 C1 C2 127.5(7) . .
N4 C1 C2 125.6(8) . .
N5 C2 N8 107.4(8) . .
N5 C2 C1 124.4(8) . .
N8 C2 C1 128.2(7) . .
N9 C3 H3A 109.5 . .
N9 C3 H3B 109.5 . .
H3A C3 H3B 109.5 . .
N9 C3 H3C 109.5 . .
H3A C3 H3C 109.5 . .
H3B C3 H3C 109.5 . .
N9 C4 H4A 109.5 . .
N9 C4 H4B 109.5 . .
H4A C4 H4B 109.5 . .
N9 C4 H4C 109.5 . .
H4A C4 H4C 109.5 . .
H4B C4 H4C 109.5 . .

loop_
_geom_bond_atom_site_label_1
_geom_bond_atom_site_label_2
_geom_bond_distance
_geom_bond_site_symmetry_2
Cu1 N8 1.884(7) 3_765
Cu1 N8 1.884(7) .
Cu1 O1 2.275(8) 3_765
Cu1 O1 2.275(8) .
Cu2 O2 1.937(7) 6_644
Cu2 O2 1.937(7) 8_554
Cu2 N4 2.181(9) 8_554
Cu2 N4 2.181(9) 6_644
Cu2 O1 2.328(12) .
Cu2 O1 2.328(12) 3_765
O1 N1 1.339(9) .
O2 N5 1.338(10) .
O2 Cu2 1.937(7) 2_645
N1 C1 1.325(11) .
N1 N2 1.329(12) .
N2 N3 1.303(12) .
N3 N4 1.336(14) .
N4 C1 1.327(11) .
N4 Cu2 2.181(9) 2_645
N5 N6 1.317(12) .
N5 C2 1.318(10) .
N6 N7 1.311(12) .
N7 N8 1.343(12) .
N8 C2 1.330(11) .
N9 C4 1.474(16) 3_665
N9 C4 1.474(16) .
N9 C3 1.500(18) 3_665
N9 C3 1.500(18) .
C1 C2 1.427(12) .
C3 H3A 0.9600 .
C3 H3B 0.9600 .
C3 H3C 0.9600 .
C4 H4A 0.9600 .
C4 H4B 0.9600 .
C4 H4C 0.9600 .

loop_
_geom_hbond_atom_site_label_D
_geom_hbond_atom_site_label_H
_geom_hbond_atom_site_label_A
_geom_hbond_distance_DH
_geom_hbond_distance_HA
_geom_hbond_distance_DA
_geom_hbond_angle_DHA
_geom_hbond_site_symmetry_A
C4 H4A N3 0.96 2.67 3.58(2) 158.2 3_666
C4 H4A N3 0.96 2.67 3.58(2) 158.2 3_666

loop_
_geom_torsion_atom_site_label_1
_geom_torsion_atom_site_label_2
_geom_torsion_atom_site_label_3
_geom_torsion_atom_site_label_4
_geom_torsion
_geom_torsion_site_symmetry_1
_geom_torsion_site_symmetry_2
_geom_torsion_site_symmetry_3
_geom_torsion_site_symmetry_4
Cu1 O1 N1 C1 -19.0(16) . . . .
Cu2 O1 N1 C1 87.9(14) . . . .
Cu1 O1 N1 N2 164.5(10) . . . .
Cu2 O1 N1 N2 -88.6(11) . . . .
C1 N1 N2 N3 1.6(15) . . . .
O1 N1 N2 N3 178.7(12) . . . .
N1 N2 N3 N4 -2.4(15) . . . .
N2 N3 N4 C1 2.2(14) . . . .
N2 N3 N4 Cu2 161.6(9) . . . 2_645
Cu2 O2 N5 N6 142.2(8) 2_645 . . .
Cu2 O2 N5 C2 -40.7(11) 2_645 . . .
C2 N5 N6 N7 1.3(11) . . . .
O2 N5 N6 N7 179.0(8) . . . .
N5 N6 N7 N8 -1.7(12) . . . .
N6 N7 N8 C2 1.4(12) . . . .
N6 N7 N8 Cu1 -178.1(8) . . . .
N8 Cu1 N8 C2 125.9(8) 3_765 . . .
O1 Cu1 N8 C2 -98.8(8) 3_765 . . .
O1 Cu1 N8 C2 -10.3(8) . . . .
N8 Cu1 N8 N7 -54.6(9) 3_765 . . .
O1 Cu1 N8 N7 80.6(10) 3_765 . . .
O1 Cu1 N8 N7 169.2(10) . . . .
N2 N1 C1 N4 -0.3(14) . . . .
O1 N1 C1 N4 -177.1(12) . . . .
N2 N1 C1 C2 -179.2(11) . . . .
O1 N1 C1 C2 3.9(19) . . . .
N3 N4 C1 N1 -1.1(13) . . . .
Cu2 N4 C1 N1 -165.0(7) 2_645 . . .
N3 N4 C1 C2 177.8(10) . . . .
Cu2 N4 C1 C2 13.9(13) 2_645 . . .
N6 N5 C2 N8 -0.5(11) . . . .
O2 N5 C2 N8 -177.8(9) . . . .
N6 N5 C2 C1 -179.8(9) . . . .
O2 N5 C2 C1 2.8(14) . . . .
N7 N8 C2 N5 -0.6(10) . . . .
Cu1 N8 C2 N5 179.0(6) . . . .
N7 N8 C2 C1 178.7(9) . . . .
Cu1 N8 C2 C1 -1.7(14) . . . .
N1 C1 C2 N5 -170.5(10) . . . .
N4 C1 C2 N5 10.8(15) . . . .
N1 C1 C2 N8 10.3(17) . . . .
N4 C1 C2 N8 -168.4(9) . . . .
